data_4106769
loop_
_publ_author_name
'Ian B. Seiple'
'Shun Su'
'Ian S. Young'
'Akifumi Nakamura'
'Junichiro Yamaguchi'
'Lars J\/orgensen'
'Rodrigo A. Rodriguez'
'Daniel P. O'Malley'
'Tanja Gaich'
'Matthias K\"ock'
'Phil S. Baran'

_publ_section_title
;
 Enantioselective Total Syntheses of (-)-Palau'amine, (-)-Axinellamines,
 and (-)-Massadines
;
_journal_name_full 'Journal of the American Chemical Society'
_journal_page_first 14710
_journal_page_last 14726
_journal_paper_doi 10.1021/ja2047232
_journal_volume 133
_journal_year 2011
_chemical_formula_sum 'C24 H41 N O6 Si'
_chemical_formula_weight 467.67
_chemical_name_systematic
; 
 ? 
;
_space_group_IT_number 19
_symmetry_cell_setting orthorhombic
_symmetry_space_group_name_Hall 'P 2ac 2ab'
_symmetry_space_group_name_H-M 'P 21 21 21'
_atom_sites_solution_hydrogens geom
_atom_sites_solution_primary direct
_atom_sites_solution_secondary difmap
_audit_creation_method SHELXL-97
_cell_angle_alpha 90.00
_cell_angle_beta 90.00
_cell_angle_gamma 90.00
_cell_formula_units_Z 20
_cell_length_a 9.3124(2)
_cell_length_b 21.0010(5)
_cell_length_c 68.1246(15)
_cell_measurement_reflns_used 9984
_cell_measurement_temperature 100(2)
_cell_measurement_theta_max 63.79
_cell_measurement_theta_min 11.93
_cell_volume 13323.1(5)
_computing_cell_refinement 'Bruker SAINT'
_computing_data_collection 'Bruker APEX2'
_computing_data_reduction 'Bruker SAINT'
_computing_molecular_graphics 'Bruker SHELXTL'
_computing_publication_material 'Bruker SHELXTL'
_computing_structure_refinement 'SHELXL-97 (Sheldrick, 1997)'
_computing_structure_solution 'SHELXS-97 (Sheldrick, 1990)'
_diffrn_ambient_temperature 100(2)
_diffrn_measured_fraction_theta_full 0.966
_diffrn_measured_fraction_theta_max 0.916
_diffrn_measurement_device_type 'Bruker APEX-II CCD'
_diffrn_measurement_method '\f and \w scans'
_diffrn_radiation_monochromator graphite
_diffrn_radiation_source 'fine-focus sealed tube'
_diffrn_radiation_type CuK\a
_diffrn_radiation_wavelength 1.54178
_diffrn_reflns_av_R_equivalents 0.0304
_diffrn_reflns_av_sigmaI/netI 0.0490
_diffrn_reflns_limit_h_max 9
_diffrn_reflns_limit_h_min -10
_diffrn_reflns_limit_k_max 14
_diffrn_reflns_limit_k_min -22
_diffrn_reflns_limit_l_max 79
_diffrn_reflns_limit_l_min -74
_diffrn_reflns_number 33787
_diffrn_reflns_theta_full 64.26
_diffrn_reflns_theta_max 64.26
_diffrn_reflns_theta_min 11.88
_exptl_absorpt_coefficient_mu 1.074
_exptl_absorpt_correction_T_max 0.919
_exptl_absorpt_correction_T_min 0.717
_exptl_absorpt_correction_type multi-scan
_exptl_absorpt_process_details sadabs
_exptl_crystal_colour colorless
_exptl_crystal_density_diffrn 1.166
_exptl_crystal_description block
_exptl_crystal_F_000 5080
_exptl_crystal_size_max 0.40
_exptl_crystal_size_mid 0.34
_exptl_crystal_size_min 0.11
_refine_diff_density_max 0.418
_refine_diff_density_min -0.265
_refine_diff_density_rms 0.038
_refine_ls_abs_structure_details 'Flack H D (1983), Acta Cryst. A39, 876-881'
_refine_ls_abs_structure_Flack 0.05(2)
_refine_ls_extinction_coef 0.00022(5)
_refine_ls_extinction_expression Fc^*^=kFc[1+0.001xFc^2^\l^3^/sin(2\q)]^-1/4^
_refine_ls_extinction_method SHELXL
_refine_ls_goodness_of_fit_ref 1.034
_refine_ls_hydrogen_treatment constr
_refine_ls_matrix_type full
_refine_ls_number_parameters 1486
_refine_ls_number_reflns 19174
_refine_ls_number_restraints 0
_refine_ls_restrained_S_all 1.034
_refine_ls_R_factor_all 0.0579
_refine_ls_R_factor_gt 0.0515
_refine_ls_shift/su_max 0.889
_refine_ls_shift/su_mean 0.009
_refine_ls_structure_factor_coef Fsqd
_refine_ls_weighting_details 'calc w=1/[\s^2^(Fo^2^)+(0.0740P)^2^+3.7000P] where P=(Fo^2^+2Fc^2^)/3'
_refine_ls_weighting_scheme calc
_refine_ls_wR_factor_gt 0.1300
_refine_ls_wR_factor_ref 0.1345
_reflns_number_gt 17320
_reflns_number_total 19174
_reflns_threshold_expression >2sigma(I)
_cod_data_source_file ja2047232_si_003.cif
_cod_data_source_block baran150
_cod_database_code 4106769

loop_
_symmetry_equiv_pos_as_xyz
'x, y, z'
'x+1/2, -y+1/2, -z'
'-x, y+1/2, -z+1/2'
'-x+1/2, -y, z+1/2'

loop_
_atom_site_label
_atom_site_type_symbol
_atom_site_fract_x
_atom_site_fract_y
_atom_site_fract_z
_atom_site_U_iso_or_equiv
_atom_site_adp_type
_atom_site_occupancy
_atom_site_symmetry_multiplicity
_atom_site_calc_flag
_atom_site_refinement_flags
Si1A Si 0.36475(10) 0.33714(4) 0.959639(12) 0.03543(19) Uani 1 1 d .
Si1B Si 0.87459(11) 0.12294(4) 0.839003(13) 0.0406(2) Uani 1 1 d .
Si1C Si 0.55340(10) -0.14807(4) 0.938595(13) 0.0387(2) Uani 1 1 d .
Si1D Si 0.35848(9) 0.32775(4) 0.767015(12) 0.03399(19) Uani 1 1 d .
Si1E Si 0.06360(12) 0.64832(6) 0.857101(14) 0.0547(3) Uani 1 1 d .
O1B O 0.8710(3) 0.12050(11) 0.93521(3) 0.0457(5) Uani 1 1 d .
O1A O 0.3823(3) 0.41708(12) 0.86920(4) 0.0519(6) Uani 1 1 d .
O1C O 0.5119(3) -0.08875(13) 1.03217(4) 0.0544(6) Uani 1 1 d .
O1D O 0.4333(3) 0.37283(12) 0.67307(3) 0.0499(6) Uani 1 1 d .
O1E O 0.0652(3) 0.56104(12) 0.76660(3) 0.0477(6) Uani 1 1 d .
O2B O 1.0664(3) 0.17812(14) 0.92764(4) 0.0584(7) Uani 1 1 d .
O2C O 0.3147(3) -0.14937(16) 1.02913(4) 0.0693(8) Uani 1 1 d .
O2A O 0.5862(3) 0.36283(16) 0.87374(4) 0.0695(8) Uani 1 1 d .
O2D O 0.6305(3) 0.31539(12) 0.67986(4) 0.0526(6) Uani 1 1 d .
O2E O -0.1396(3) 0.61679(14) 0.76897(4) 0.0584(7) Uani 1 1 d .
O3B O 0.7800(3) 0.20281(11) 0.89833(4) 0.0448(6) Uani 1 1 d .
O3A O 0.2956(3) 0.31787(11) 0.90020(3) 0.0433(5) Uani 1 1 d .
O3C O 0.5838(3) -0.18984(11) 0.99917(4) 0.0463(6) Uani 1 1 d .
O3D O 0.3342(3) 0.27827(11) 0.70693(4) 0.0455(6) Uani 1 1 d .
O3E O 0.1433(2) 0.66442(11) 0.79693(3) 0.0441(5) Uani 1 1 d .
O4C O 1.0088(3) -0.10210(12) 0.99013(4) 0.0575(7) Uani 1 1 d .
O4B O 0.3596(3) 0.11097(13) 0.88957(5) 0.0620(7) Uani 1 1 d .
O4A O -0.1270(3) 0.40788(14) 0.90936(5) 0.0701(9) Uani 1 1 d .
O4D O -0.0895(3) 0.36927(13) 0.71475(5) 0.0639(8) Uani 1 1 d .
O4E O 0.5636(3) 0.57550(13) 0.80847(5) 0.0582(7) Uani 1 1 d .
O5A O 0.0455(3) 0.47944(12) 0.91185(4) 0.0587(7) Uani 1 1 d .
O5B O 0.5289(3) 0.03782(12) 0.89465(4) 0.0554(7) Uani 1 1 d .
O5C O 0.8372(3) -0.02857(11) 0.99014(4) 0.0552(7) Uani 1 1 d .
O5D O 0.0840(3) 0.44262(13) 0.71289(5) 0.0624(8) Uani 1 1 d .
O5E O 0.3874(3) 0.50419(12) 0.81141(4) 0.0521(6) Uani 1 1 d .
O6A O 0.3894(3) 0.38133(11) 0.94011(3) 0.0436(5) Uani 1 1 d .
O6C O 0.5054(3) -0.11964(11) 0.96001(3) 0.0453(6) Uani 1 1 d .
O6B O 0.8737(3) 0.11067(10) 0.86282(3) 0.0463(6) Uani 1 1 d .
O6D O 0.4098(2) 0.35559(10) 0.74552(3) 0.0391(5) Uani 1 1 d .
O6E O 0.0411(3) 0.60715(11) 0.83686(3) 0.0425(5) Uani 1 1 d .
N1C N 0.7834(3) -0.13681(12) 0.99196(4) 0.0365(6) Uani 1 1 d .
N1A N 0.0947(3) 0.37261(12) 0.90614(4) 0.0382(6) Uani 1 1 d .
N1B N 0.5826(3) 0.14617(13) 0.89220(4) 0.0399(6) Uani 1 1 d .
N1D N 0.1332(3) 0.33368(12) 0.71254(4) 0.0382(6) Uani 1 1 d .
N1E N 0.3420(3) 0.61056(12) 0.80439(4) 0.0369(6) Uani 1 1 d .
C1B C 0.7604(6) 0.1143(2) 0.96635(6) 0.0709(13) Uani 1 1 d .
H1B1 H 0.6671 0.1177 0.9598 0.106 Uiso 1 1 calc R
H1B2 H 0.7542 0.1332 0.9795 0.106 Uiso 1 1 calc R
H1B3 H 0.7872 0.0693 0.9675 0.106 Uiso 1 1 calc R
C1A C 0.2966(6) 0.3287(2) 0.84979(6) 0.0741(13) Uani 1 1 d .
H1A1 H 0.3588 0.2971 0.8561 0.111 Uiso 1 1 calc R
H1A2 H 0.2744 0.3150 0.8364 0.111 Uiso 1 1 calc R
H1A3 H 0.2073 0.3328 0.8573 0.111 Uiso 1 1 calc R
C1C C 0.6150(7) -0.1658(3) 1.05356(8) 0.101(2) Uani 1 1 d .
H1C1 H 0.5576 -0.2025 1.0494 0.151 Uiso 1 1 calc R
H1C2 H 0.6467 -0.1721 1.0671 0.151 Uiso 1 1 calc R
H1C3 H 0.6991 -0.1616 1.0450 0.151 Uiso 1 1 calc R
C1D C 0.5416(7) 0.4049(3) 0.64266(7) 0.0894(17) Uani 1 1 d .
H1D1 H 0.4941 0.4465 0.6428 0.134 Uiso 1 1 calc R
H1D2 H 0.5589 0.3918 0.6291 0.134 Uiso 1 1 calc R
H1D3 H 0.6333 0.4078 0.6496 0.134 Uiso 1 1 calc R
C1E C 0.1532(6) 0.6438(3) 0.74526(7) 0.0801(14) Uani 1 1 d .
H1E1 H 0.0901 0.6768 0.7506 0.120 Uiso 1 1 calc R
H1E2 H 0.1753 0.6536 0.7315 0.120 Uiso 1 1 calc R
H1E3 H 0.2425 0.6424 0.7529 0.120 Uiso 1 1 calc R
C2A C 0.3712(5) 0.3912(2) 0.84922(5) 0.0653(11) Uani 1 1 d .
H2AA H 0.4684 0.3858 0.8436 0.078 Uiso 1 1 calc R
H2AB H 0.3170 0.4211 0.8408 0.078 Uiso 1 1 calc R
C2B C 0.8707(4) 0.1485(2) 0.95467(5) 0.0540(9) Uani 1 1 d .
H2BA H 0.8471 0.1944 0.9539 0.065 Uiso 1 1 calc R
H2BB H 0.9664 0.1439 0.9608 0.065 Uiso 1 1 calc R
C2C C 0.5286(5) -0.1084(2) 1.05233(6) 0.0666(12) Uani 1 1 d .
H2CA H 0.4330 -0.1164 1.0582 0.080 Uiso 1 1 calc R
H2CB H 0.5754 -0.0739 1.0599 0.080 Uiso 1 1 calc R
C2D C 0.4500(5) 0.3580(2) 0.65231(5) 0.0611(11) Uani 1 1 d .
H2DA H 0.3545 0.3576 0.6459 0.073 Uiso 1 1 calc R
H2DB H 0.4928 0.3152 0.6509 0.073 Uiso 1 1 calc R
C2E C 0.0801(5) 0.5809(2) 0.74641(5) 0.0569(10) Uani 1 1 d .
H2EA H -0.0160 0.5840 0.7403 0.068 Uiso 1 1 calc R
H2EB H 0.1365 0.5488 0.7391 0.068 Uiso 1 1 calc R
C3B C 0.9756(4) 0.14019(17) 0.92305(5) 0.0432(8) Uani 1 1 d .
C3A C 0.4908(4) 0.39558(19) 0.88018(6) 0.0497(9) Uani 1 1 d .
C3C C 0.4023(4) -0.11413(18) 1.02209(5) 0.0477(9) Uani 1 1 d .
C3D C 0.5371(4) 0.35048(17) 0.68504(5) 0.0413(8) Uani 1 1 d .
C3E C -0.0480(4) 0.58502(16) 0.77653(5) 0.0410(8) Uani 1 1 d .
C4A C 0.4828(4) 0.41892(16) 0.90108(5) 0.0421(8) Uani 1 1 d .
H4AA H 0.5333 0.3871 0.9095 0.051 Uiso 1 1 calc R
C4C C 0.3987(4) -0.09048(16) 1.00136(5) 0.0411(8) Uani 1 1 d .
H4CA H 0.3479 -0.1231 0.9932 0.049 Uiso 1 1 calc R
C4B C 0.9693(4) 0.10610(16) 0.90376(5) 0.0394(7) Uani 1 1 d .
H4BA H 1.0171 0.1335 0.8937 0.047 Uiso 1 1 calc R
C4D C 0.5235(4) 0.37831(15) 0.70538(5) 0.0368(7) Uani 1 1 d .
H4DA H 0.5715 0.3487 0.7148 0.044 Uiso 1 1 calc R
C4E C -0.0474(3) 0.56588(15) 0.79777(5) 0.0366(7) Uani 1 1 d .
H4EA H -0.0980 0.5998 0.8054 0.044 Uiso 1 1 calc R
C5A C 0.5620(4) 0.48193(17) 0.90305(6) 0.0535(10) Uani 1 1 d .
H5AA H 0.6653 0.4749 0.9004 0.064 Uiso 1 1 calc R
H5AB H 0.5251 0.5120 0.8931 0.064 Uiso 1 1 calc R
C5C C 0.3120(4) -0.02884(18) 1.00043(6) 0.0492(9) Uani 1 1 d .
H5CA H 0.2121 -0.0375 1.0046 0.059 Uiso 1 1 calc R
H5CB H 0.3538 0.0025 1.0097 0.059 Uiso 1 1 calc R
C5B C 1.0555(4) 0.04438(17) 0.90555(5) 0.0445(8) Uani 1 1 d .
H5BA H 1.1588 0.0552 0.9064 0.053 Uiso 1 1 calc R
H5BB H 1.0282 0.0229 0.9179 0.053 Uiso 1 1 calc R
C5D C 0.6031(4) 0.44150(16) 0.70582(5) 0.0436(8) Uani 1 1 d .
H5DA H 0.7063 0.4336 0.7033 0.052 Uiso 1 1 calc R
H5DB H 0.5664 0.4688 0.6951 0.052 Uiso 1 1 calc R
C5E C -0.1305(4) 0.50363(16) 0.80033(5) 0.0451(8) Uani 1 1 d .
H5EA H -0.2324 0.5111 0.7969 0.054 Uiso 1 1 calc R
H5EB H -0.0919 0.4717 0.7910 0.054 Uiso 1 1 calc R
C6C C 0.3103(4) -0.00072(17) 0.98010(6) 0.0507(9) Uani 1 1 d .
C6B C 1.0350(4) -0.00078(16) 0.88909(5) 0.0435(8) Uani 1 1 d .
C6A C 0.5457(5) 0.51128(19) 0.92298(7) 0.0589(10) Uani 1 1 d .
C6D C 0.5881(4) 0.47642(16) 0.72484(5) 0.0453(8) Uani 1 1 d .
C6E C -0.1228(4) 0.47723(16) 0.82060(6) 0.0471(9) Uani 1 1 d .
C7B C 0.9317(4) 0.00481(15) 0.87574(5) 0.0397(7) Uani 1 1 d .
C7A C 0.4466(5) 0.49231(17) 0.93587(6) 0.0530(10) Uani 1 1 d .
C7C C 0.4077(4) -0.01491(16) 0.96678(6) 0.0490(9) Uani 1 1 d .
C7D C 0.4859(4) 0.46301(16) 0.73775(5) 0.0427(8) Uani 1 1 d .
C7E C -0.0246(4) 0.49586(16) 0.83363(5) 0.0446(8) Uani 1 1 d .
C8A C 0.3421(4) 0.43930(15) 0.93119(5) 0.0405(8) Uani 1 1 d .
H8AA H 0.2449 0.4506 0.9363 0.049 Uiso 1 1 calc R
C8C C 0.5301(4) -0.06179(15) 0.97057(5) 0.0410(8) Uani 1 1 d .
H8CA H 0.6221 -0.0424 0.9659 0.049 Uiso 1 1 calc R
C8B C 0.8295(4) 0.06113(15) 0.87598(5) 0.0368(7) Uani 1 1 d .
H8BA H 0.7319 0.0460 0.8720 0.044 Uiso 1 1 calc R
C8D C 0.3762(4) 0.41122(15) 0.73409(5) 0.0373(7) Uani 1 1 d .
H8DA H 0.2794 0.4272 0.7380 0.045 Uiso 1 1 calc R
C8E C 0.0842(4) 0.54707(16) 0.82885(5) 0.0385(7) Uani 1 1 d .
H8EA H 0.1791 0.5348 0.8346 0.046 Uiso 1 1 calc R
C9A C 0.3327(4) 0.42687(15) 0.90899(5) 0.0381(7) Uani 1 1 d .
H9AA H 0.2871 0.4645 0.9025 0.046 Uiso 1 1 calc R
C9C C 0.5456(4) -0.07921(15) 0.99232(5) 0.0399(7) Uani 1 1 d .
H9CA H 0.5931 -0.0431 0.9993 0.048 Uiso 1 1 calc R
C9B C 0.8188(3) 0.09093(15) 0.89651(5) 0.0353(7) Uani 1 1 d .
H9BA H 0.7733 0.0596 0.9057 0.042 Uiso 1 1 calc R
C9D C 0.3701(4) 0.38965(15) 0.71250(5) 0.0364(7) Uani 1 1 d .
H9DA H 0.3259 0.4243 0.7045 0.044 Uiso 1 1 calc R
C9E C 0.1016(3) 0.55687(15) 0.80665(5) 0.0337(7) Uani 1 1 d .
H9EA H 0.1475 0.5183 0.8008 0.040 Uiso 1 1 calc R
C10C C 0.6366(4) -0.13885(14) 0.99484(4) 0.0365(7) Uani 1 1 d .
C10B C 0.7293(3) 0.15054(15) 0.89603(4) 0.0356(7) Uani 1 1 d .
C10A C 0.2427(4) 0.36868(15) 0.90486(4) 0.0350(7) Uani 1 1 d .
C10D C 0.2816(3) 0.33033(15) 0.71030(4) 0.0353(7) Uani 1 1 d .
C10E C 0.1923(4) 0.61441(15) 0.80222(4) 0.0348(7) Uani 1 1 d .
C11C C 0.8683(4) -0.19492(16) 0.99452(5) 0.0446(8) Uani 1 1 d .
H11A H 0.8382 -0.2286 0.9852 0.054 Uiso 1 1 calc R
H11B H 0.8612 -0.2114 1.0081 0.054 Uiso 1 1 calc R
C11A C 0.0075(4) 0.31597(17) 0.90211(6) 0.0501(9) Uani 1 1 d .
H11C H 0.0359 0.2797 0.9105 0.060 Uiso 1 1 calc R
H11D H 0.0141 0.3031 0.8882 0.060 Uiso 1 1 calc R
C11B C 0.4989(4) 0.20401(18) 0.88882(7) 0.0528(9) Uani 1 1 d .
H11E H 0.5189 0.2224 0.8757 0.063 Uiso 1 1 calc R
H11F H 0.5178 0.2365 0.8990 0.063 Uiso 1 1 calc R
C11D C 0.0468(4) 0.27532(16) 0.71237(6) 0.0459(8) Uani 1 1 d .
H11G H 0.0741 0.2465 0.7232 0.055 Uiso 1 1 calc R
H11H H 0.0566 0.2524 0.6997 0.055 Uiso 1 1 calc R
C11E C 0.4299(4) 0.66693(17) 0.80010(6) 0.0489(9) Uani 1 1 d .
H11I H 0.4016 0.7036 0.8084 0.059 Uiso 1 1 calc R
H11J H 0.4232 0.6792 0.7861 0.059 Uiso 1 1 calc R
C12A C -0.1398(4) 0.3395(2) 0.90713(8) 0.0652(11) Uani 1 1 d .
H12A H -0.2084 0.3289 0.8965 0.078 Uiso 1 1 calc R
H12B H -0.1740 0.3198 0.9195 0.078 Uiso 1 1 calc R
C12C C 1.0193(4) -0.17113(19) 0.99000(7) 0.0597(11) Uani 1 1 d .
H12C H 1.0880 -0.1860 1.0001 0.072 Uiso 1 1 calc R
H12D H 1.0515 -0.1866 0.9770 0.072 Uiso 1 1 calc R
C12B C 0.3474(5) 0.1788(2) 0.89013(8) 0.0714(13) Uani 1 1 d .
H12E H 0.3014 0.1927 0.9025 0.086 Uiso 1 1 calc R
H12F H 0.2891 0.1944 0.8790 0.086 Uiso 1 1 calc R
C12D C -0.1029(4) 0.30064(19) 0.71504(8) 0.0652(12) Uani 1 1 d .
H12G H -0.1662 0.2859 0.7043 0.078 Uiso 1 1 calc R
H12H H -0.1436 0.2861 0.7277 0.078 Uiso 1 1 calc R
C12E C 0.5780(4) 0.6434(2) 0.80523(7) 0.0606(11) Uani 1 1 d .
H12I H 0.6459 0.6519 0.7944 0.073 Uiso 1 1 calc R
H12J H 0.6138 0.6648 0.8172 0.073 Uiso 1 1 calc R
C13A C 0.0094(4) 0.42594(18) 0.90941(6) 0.0487(9) Uani 1 1 d .
C13C C 0.8717(4) -0.08379(16) 0.99060(5) 0.0439(8) Uani 1 1 d .
C13B C 0.4953(4) 0.09258(17) 0.89240(5) 0.0441(8) Uani 1 1 d .
C13D C 0.0478(4) 0.38732(17) 0.71328(6) 0.0488(9) Uani 1 1 d .
C13E C 0.4253(4) 0.55763(17) 0.80836(5) 0.0430(8) Uani 1 1 d .
C14C C 0.1862(5) 0.0449(2) 0.97663(8) 0.0731(13) Uani 1 1 d .
H14A H 0.2006 0.0673 0.9642 0.110 Uiso 1 1 calc R
H14B H 0.1819 0.0759 0.9874 0.110 Uiso 1 1 calc R
H14C H 0.0960 0.0209 0.9761 0.110 Uiso 1 1 calc R
C14B C 1.1374(5) -0.0565(2) 0.88968(7) 0.0685(12) Uani 1 1 d .
H14D H 1.1147 -0.0835 0.9010 0.103 Uiso 1 1 calc R
H14E H 1.2361 -0.0408 0.8909 0.103 Uiso 1 1 calc R
H14F H 1.1278 -0.0814 0.8776 0.103 Uiso 1 1 calc R
C14A C 0.6525(7) 0.5640(3) 0.92663(10) 0.102(2) Uani 1 1 d .
H14G H 0.6366 0.5820 0.9397 0.153 Uiso 1 1 calc R
H14H H 0.6401 0.5973 0.9167 0.153 Uiso 1 1 calc R
H14I H 0.7502 0.5468 0.9258 0.153 Uiso 1 1 calc R
C14D C 0.6992(5) 0.5275(2) 0.72764(8) 0.0742(13) Uani 1 1 d .
H14J H 0.6825 0.5492 0.7402 0.111 Uiso 1 1 calc R
H14K H 0.6925 0.5584 0.7169 0.111 Uiso 1 1 calc R
H14L H 0.7951 0.5083 0.7277 0.111 Uiso 1 1 calc R
C14E C -0.2367(5) 0.4276(2) 0.82495(8) 0.0712(13) Uani 1 1 d .
H14M H -0.2329 0.4161 0.8389 0.107 Uiso 1 1 calc R
H14N H -0.2191 0.3896 0.8169 0.107 Uiso 1 1 calc R
H14O H -0.3317 0.4449 0.8218 0.107 Uiso 1 1 calc R
C15B C 0.9011(5) -0.04515(18) 0.86033(5) 0.0548(10) Uani 1 1 d .
H15A H 0.9916 -0.0644 0.8560 0.082 Uiso 1 1 calc R
H15B H 0.8529 -0.0253 0.8491 0.082 Uiso 1 1 calc R
H15C H 0.8389 -0.0782 0.8659 0.082 Uiso 1 1 calc R
C15A C 0.4271(6) 0.5211(2) 0.95617(7) 0.0743(13) Uani 1 1 d .
H15D H 0.4406 0.4880 0.9661 0.111 Uiso 1 1 calc R
H15E H 0.3301 0.5389 0.9573 0.111 Uiso 1 1 calc R
H15F H 0.4980 0.5550 0.9581 0.111 Uiso 1 1 calc R
C15C C 0.4106(5) 0.01289(19) 0.94618(7) 0.0648(12) Uani 1 1 d .
H15G H 0.3974 -0.0213 0.9366 0.097 Uiso 1 1 calc R
H15H H 0.5032 0.0338 0.9439 0.097 Uiso 1 1 calc R
H15I H 0.3331 0.0441 0.9448 0.097 Uiso 1 1 calc R
C15D C 0.4682(5) 0.49625(19) 0.75728(6) 0.0612(11) Uani 1 1 d .
H15J H 0.5553 0.5205 0.7603 0.092 Uiso 1 1 calc R
H15K H 0.4518 0.4645 0.7676 0.092 Uiso 1 1 calc R
H15L H 0.3859 0.5253 0.7566 0.092 Uiso 1 1 calc R
C15E C -0.0136(6) 0.4678(2) 0.85404(7) 0.0675(12) Uani 1 1 d .
H15M H -0.1045 0.4742 0.8610 0.101 Uiso 1 1 calc R
H15N H 0.0640 0.4890 0.8612 0.101 Uiso 1 1 calc R
H15O H 0.0069 0.4221 0.8531 0.101 Uiso 1 1 calc R
C16A C 0.3825(4) 0.25457(16) 0.94912(5) 0.0426(8) Uani 1 1 d .
H16A H 0.3156 0.2532 0.9376 0.051 Uiso 1 1 calc R
C16C C 0.6266(4) -0.22851(17) 0.94511(5) 0.0485(9) Uani 1 1 d .
H16B H 0.6980 -0.2201 0.9558 0.058 Uiso 1 1 calc R
C16B C 0.8438(5) 0.21080(19) 0.83595(6) 0.0594(10) Uani 1 1 d .
H16C H 0.7371 0.2159 0.8356 0.071 Uiso 1 1 calc R
C16D C 0.3092(4) 0.24317(16) 0.76138(5) 0.0434(8) Uani 1 1 d .
H16D H 0.2367 0.2460 0.7506 0.052 Uiso 1 1 calc R
C16E C 0.2425(6) 0.6327(7) 0.86865(9) 0.171(5) Uani 1 1 d .
H16E H 0.2427 0.6751 0.8753 0.206 Uiso 1 1 calc R
C17A C 0.5314(5) 0.2418(2) 0.94073(6) 0.0630(11) Uani 1 1 d .
H17A H 0.6019 0.2412 0.9514 0.094 Uiso 1 1 calc R
H17B H 0.5565 0.2755 0.9314 0.094 Uiso 1 1 calc R
H17C H 0.5317 0.2005 0.9340 0.094 Uiso 1 1 calc R
C17C C 0.5151(5) -0.27125(18) 0.95449(6) 0.0521(9) Uani 1 1 d .
H17D H 0.4430 -0.2831 0.9447 0.078 Uiso 1 1 calc R
H17E H 0.4684 -0.2485 0.9653 0.078 Uiso 1 1 calc R
H17F H 0.5617 -0.3097 0.9595 0.078 Uiso 1 1 calc R
C17B C 0.8923(11) 0.2515(3) 0.85207(8) 0.132(3) Uani 1 1 d .
H17G H 0.9953 0.2599 0.8507 0.198 Uiso 1 1 calc R
H17H H 0.8743 0.2301 0.8646 0.198 Uiso 1 1 calc R
H17I H 0.8396 0.2919 0.8517 0.198 Uiso 1 1 calc R
C17D C 0.4331(5) 0.20523(19) 0.75271(6) 0.0602(11) Uani 1 1 d .
H17J H 0.5026 0.1952 0.7631 0.090 Uiso 1 1 calc R
H17K H 0.4801 0.2304 0.7425 0.090 Uiso 1 1 calc R
H17L H 0.3962 0.1656 0.7470 0.090 Uiso 1 1 calc R
C17E C 0.3673(6) 0.6521(6) 0.85511(11) 0.176(5) Uani 1 1 d .
H17M H 0.4214 0.6869 0.8612 0.264 Uiso 1 1 calc R
H17N H 0.3290 0.6661 0.8424 0.264 Uiso 1 1 calc R
H17O H 0.4310 0.6155 0.8531 0.264 Uiso 1 1 calc R
C18C C 0.7099(6) -0.2631(2) 0.92955(6) 0.0695(13) Uani 1 1 d .
H18A H 0.7473 -0.3031 0.9349 0.104 Uiso 1 1 calc R
H18B H 0.7901 -0.2364 0.9251 0.104 Uiso 1 1 calc R
H18C H 0.6468 -0.2724 0.9184 0.104 Uiso 1 1 calc R
C18A C 0.3356(6) 0.20024(19) 0.96257(6) 0.0654(12) Uani 1 1 d .
H18D H 0.3341 0.1603 0.9551 0.098 Uiso 1 1 calc R
H18E H 0.2393 0.2091 0.9677 0.098 Uiso 1 1 calc R
H18F H 0.4033 0.1965 0.9735 0.098 Uiso 1 1 calc R
C18B C 0.8967(7) 0.2388(3) 0.81666(8) 0.0922(17) Uani 1 1 d .
H18G H 0.8758 0.2845 0.8163 0.138 Uiso 1 1 calc R
H18H H 0.8479 0.2177 0.8057 0.138 Uiso 1 1 calc R
H18I H 1.0006 0.2322 0.8155 0.138 Uiso 1 1 calc R
C18D C 0.2348(5) 0.20477(19) 0.77773(6) 0.0610(11) Uani 1 1 d .
H18J H 0.2041 0.1635 0.7725 0.091 Uiso 1 1 calc R
H18K H 0.1508 0.2283 0.7825 0.091 Uiso 1 1 calc R
H18L H 0.3020 0.1981 0.7886 0.091 Uiso 1 1 calc R
C18E C 0.2671(9) 0.6040(5) 0.8846(2) 0.233(8) Uani 1 1 d .
H18M H 0.3697 0.6067 0.8877 0.350 Uiso 1 1 calc R
H18N H 0.2392 0.5592 0.8833 0.350 Uiso 1 1 calc R
H18O H 0.2115 0.6238 0.8952 0.350 Uiso 1 1 calc R
C19A C 0.1838(4) 0.34638(18) 0.97140(5) 0.0469(8) Uani 1 1 d .
H19A H 0.1827 0.3162 0.9827 0.056 Uiso 1 1 calc R
C19B C 0.7257(5) 0.0769(2) 0.82653(6) 0.0600(10) Uani 1 1 d .
H19B H 0.7440 0.0308 0.8292 0.072 Uiso 1 1 calc R
C19C C 0.6959(5) -0.0959(2) 0.92718(6) 0.0592(11) Uani 1 1 d .
H19C H 0.6607 -0.0510 0.9283 0.071 Uiso 1 1 calc R
C19D C 0.1991(4) 0.37438(17) 0.77654(5) 0.0414(8) Uani 1 1 d .
H19D H 0.2202 0.4203 0.7740 0.050 Uiso 1 1 calc R
C19E C -0.0796(5) 0.6271(3) 0.87483(6) 0.0752(14) Uani 1 1 d .
H19E H -0.0499 0.5863 0.8812 0.090 Uiso 1 1 calc R
C20B C 0.7230(6) 0.0847(3) 0.80435(7) 0.0808(15) Uani 1 1 d .
H20A H 0.6524 0.0554 0.7987 0.121 Uiso 1 1 calc R
H20B H 0.8182 0.0752 0.7990 0.121 Uiso 1 1 calc R
H20C H 0.6965 0.1286 0.8011 0.121 Uiso 1 1 calc R
C20A C 0.1499(5) 0.4115(2) 0.97994(6) 0.0611(11) Uani 1 1 d .
H20D H 0.1345 0.4420 0.9692 0.092 Uiso 1 1 calc R
H20E H 0.2303 0.4258 0.9881 0.092 Uiso 1 1 calc R
H20F H 0.0628 0.4088 0.9880 0.092 Uiso 1 1 calc R
C20C C 0.7167(6) -0.1088(3) 0.90528(7) 0.0791(14) Uani 1 1 d .
H20G H 0.7969 -0.0832 0.9003 0.119 Uiso 1 1 calc R
H20H H 0.6289 -0.0975 0.8982 0.119 Uiso 1 1 calc R
H20I H 0.7377 -0.1541 0.9033 0.119 Uiso 1 1 calc R
C20D C 0.1771(4) 0.36776(18) 0.79864(5) 0.0504(9) Uani 1 1 d .
H20J H 0.0908 0.3913 0.8026 0.076 Uiso 1 1 calc R
H20K H 0.2607 0.3851 0.8056 0.076 Uiso 1 1 calc R
H20L H 0.1655 0.3227 0.8020 0.076 Uiso 1 1 calc R
C20E C -0.2255(5) 0.6154(4) 0.86559(10) 0.102(2) Uani 1 1 d .
H20M H -0.2951 0.6047 0.8759 0.153 Uiso 1 1 calc R
H20N H -0.2187 0.5801 0.8562 0.153 Uiso 1 1 calc R
H20O H -0.2570 0.6540 0.8587 0.153 Uiso 1 1 calc R
C21A C 0.0618(4) 0.3251(3) 0.95782(7) 0.0696(12) Uani 1 1 d .
H21A H -0.0281 0.3231 0.9653 0.104 Uiso 1 1 calc R
H21B H 0.0838 0.2830 0.9524 0.104 Uiso 1 1 calc R
H21C H 0.0515 0.3557 0.9471 0.104 Uiso 1 1 calc R
C21B C 0.5799(5) 0.0918(3) 0.83473(8) 0.0897(17) Uani 1 1 d .
H21D H 0.5588 0.1371 0.8328 0.134 Uiso 1 1 calc R
H21E H 0.5784 0.0820 0.8488 0.134 Uiso 1 1 calc R
H21F H 0.5074 0.0661 0.8280 0.134 Uiso 1 1 calc R
C21C C 0.8400(5) -0.0986(3) 0.93810(7) 0.0743(13) Uani 1 1 d .
H21G H 0.8768 -0.1423 0.9379 0.111 Uiso 1 1 calc R
H21H H 0.8261 -0.0850 0.9517 0.111 Uiso 1 1 calc R
H21I H 0.9090 -0.0702 0.9317 0.111 Uiso 1 1 calc R
C21D C 0.0604(4) 0.3588(3) 0.76537(7) 0.0650(11) Uani 1 1 d .
H21J H 0.0318 0.3148 0.7682 0.097 Uiso 1 1 calc R
H21K H 0.0767 0.3637 0.7512 0.097 Uiso 1 1 calc R
H21L H -0.0160 0.3878 0.7696 0.097 Uiso 1 1 calc R
C21E C -0.0915(9) 0.6784(3) 0.89160(8) 0.116(2) Uani 1 1 d .
H21M H -0.1143 0.7199 0.8858 0.174 Uiso 1 1 calc R
H21N H 0.0000 0.6811 0.8986 0.174 Uiso 1 1 calc R
H21O H -0.1678 0.6661 0.9008 0.174 Uiso 1 1 calc R
C22C C 0.3861(5) -0.15119(19) 0.92309(6) 0.0560(10) Uani 1 1 d .
H22A H 0.3812 -0.1094 0.9161 0.067 Uiso 1 1 calc R
C22A C 0.5075(4) 0.3571(2) 0.97824(5) 0.0518(9) Uani 1 1 d .
H22B H 0.4740 0.3962 0.9853 0.062 Uiso 1 1 calc R
C22B C 1.0531(6) 0.1009(3) 0.82873(9) 0.0936(18) Uani 1 1 d .
H22C H 1.0559 0.1202 0.8153 0.112 Uiso 1 1 calc R
C22D C 0.5169(4) 0.3365(2) 0.78407(5) 0.0486(9) Uani 1 1 d .
H22D H 0.5079 0.3794 0.7903 0.058 Uiso 1 1 calc R
C22E C 0.0485(8) 0.7329(2) 0.84709(8) 0.0891(18) Uani 1 1 d .
H22E H 0.1077 0.7335 0.8348 0.107 Uiso 1 1 calc R
C23A C 0.6531(4) 0.3739(3) 0.96891(7) 0.0735(13) Uani 1 1 d .
H23A H 0.7213 0.3859 0.9792 0.110 Uiso 1 1 calc R
H23B H 0.6408 0.4096 0.9598 0.110 Uiso 1 1 calc R
H23C H 0.6901 0.3369 0.9618 0.110 Uiso 1 1 calc R
C23C C 0.2493(4) -0.1554(3) 0.93550(8) 0.0778(14) Uani 1 1 d .
H23D H 0.1651 -0.1512 0.9270 0.117 Uiso 1 1 calc R
H23E H 0.2491 -0.1210 0.9452 0.117 Uiso 1 1 calc R
H23F H 0.2463 -0.1966 0.9422 0.117 Uiso 1 1 calc R
C23B C 1.1744(6) 0.1359(6) 0.84074(15) 0.183(5) Uani 1 1 d .
H23G H 1.2032 0.1093 0.8519 0.275 Uiso 1 1 calc R
H23H H 1.1379 0.1768 0.8456 0.275 Uiso 1 1 calc R
H23I H 1.2576 0.1433 0.8322 0.275 Uiso 1 1 calc R
C23D C 0.6609(4) 0.3359(3) 0.77334(6) 0.0666(12) Uani 1 1 d .
H23J H 0.7389 0.3415 0.7828 0.100 Uiso 1 1 calc R
H23K H 0.6634 0.3707 0.7638 0.100 Uiso 1 1 calc R
H23L H 0.6728 0.2952 0.7665 0.100 Uiso 1 1 calc R
C23E C -0.1019(9) 0.7500(3) 0.84070(9) 0.113(2) Uani 1 1 d .
H23M H -0.1666 0.7481 0.8520 0.169 Uiso 1 1 calc R
H23N H -0.1344 0.7198 0.8307 0.169 Uiso 1 1 calc R
H23O H -0.1024 0.7932 0.8352 0.169 Uiso 1 1 calc R
C24A C 0.5238(6) 0.3047(2) 0.99387(7) 0.0754(14) Uani 1 1 d .
H24A H 0.5650 0.2665 0.9878 0.113 Uiso 1 1 calc R
H24B H 0.4293 0.2944 0.9994 0.113 Uiso 1 1 calc R
H24C H 0.5873 0.3197 1.0044 0.113 Uiso 1 1 calc R
C24C C 0.3863(7) -0.2022(3) 0.90719(7) 0.0867(16) Uani 1 1 d .
H24D H 0.3761 -0.2443 0.9133 0.130 Uiso 1 1 calc R
H24E H 0.4769 -0.2003 0.8999 0.130 Uiso 1 1 calc R
H24F H 0.3059 -0.1948 0.8982 0.130 Uiso 1 1 calc R
C24B C 1.0991(9) 0.0375(4) 0.82622(13) 0.141(3) Uani 1 1 d .
H24G H 1.1534 0.0339 0.8139 0.211 Uiso 1 1 calc R
H24H H 1.0153 0.0093 0.8257 0.211 Uiso 1 1 calc R
H24I H 1.1605 0.0252 0.8373 0.211 Uiso 1 1 calc R
C24D C 0.5192(5) 0.2878(2) 0.80086(6) 0.0622(11) Uani 1 1 d .
H24J H 0.5277 0.2448 0.7954 0.093 Uiso 1 1 calc R
H24K H 0.4301 0.2911 0.8084 0.093 Uiso 1 1 calc R
H24L H 0.6014 0.2964 0.8094 0.093 Uiso 1 1 calc R
C24E C 0.1139(11) 0.7854(4) 0.86056(12) 0.161(4) Uani 1 1 d .
H24M H 0.1348 0.8234 0.8527 0.241 Uiso 1 1 calc R
H24N H 0.2029 0.7696 0.8665 0.241 Uiso 1 1 calc R
H24O H 0.0452 0.7963 0.8709 0.241 Uiso 1 1 calc R

loop_
_atom_site_aniso_label
_atom_site_aniso_U_11
_atom_site_aniso_U_22
_atom_site_aniso_U_33
_atom_site_aniso_U_23
_atom_site_aniso_U_13
_atom_site_aniso_U_12
Si1A 0.0363(4) 0.0342(4) 0.0357(4) -0.0035(3) -0.0024(4) 0.0013(4)
Si1B 0.0438(5) 0.0433(5) 0.0347(4) 0.0005(4) 0.0010(4) 0.0029(4)
Si1C 0.0401(5) 0.0322(5) 0.0439(5) 0.0077(4) 0.0033(4) 0.0054(4)
Si1D 0.0346(4) 0.0321(4) 0.0353(4) -0.0027(3) 0.0011(4) -0.0001(4)
Si1E 0.0466(6) 0.0789(8) 0.0385(5) -0.0132(5) -0.0010(4) 0.0039(5)
O1B 0.0532(14) 0.0466(13) 0.0374(12) -0.0040(10) -0.0027(11) -0.0041(12)
O1A 0.0573(16) 0.0520(15) 0.0465(13) 0.0104(11) 0.0011(12) 0.0039(13)
O1C 0.0473(15) 0.0625(17) 0.0534(15) -0.0103(12) 0.0009(12) -0.0068(13)
O1D 0.0521(14) 0.0561(15) 0.0417(13) 0.0016(11) -0.0058(11) 0.0104(12)
O1E 0.0472(14) 0.0518(15) 0.0440(13) -0.0060(11) 0.0038(11) 0.0058(12)
O2B 0.0550(16) 0.0622(17) 0.0580(16) -0.0115(12) -0.0105(13) -0.0189(14)
O2C 0.0578(17) 0.088(2) 0.0618(17) 0.0046(15) 0.0117(14) -0.0237(17)
O2A 0.0533(17) 0.093(2) 0.0623(17) -0.0043(15) 0.0084(14) 0.0184(16)
O2D 0.0564(16) 0.0510(15) 0.0505(14) -0.0050(11) 0.0014(12) 0.0152(13)
O2E 0.0487(15) 0.0751(18) 0.0515(15) 0.0013(13) -0.0061(13) 0.0142(15)
O3B 0.0433(13) 0.0350(14) 0.0561(15) -0.0069(10) -0.0039(11) -0.0026(11)
O3A 0.0437(13) 0.0369(13) 0.0492(14) -0.0049(10) 0.0025(11) 0.0042(11)
O3C 0.0486(14) 0.0309(13) 0.0594(15) 0.0071(10) 0.0083(12) -0.0052(10)
O3D 0.0463(14) 0.0306(13) 0.0597(15) -0.0111(10) 0.0012(11) 0.0023(10)
O3E 0.0395(12) 0.0345(13) 0.0584(14) 0.0052(10) -0.0062(11) 0.0079(11)
O4C 0.0351(13) 0.0431(15) 0.094(2) 0.0089(13) -0.0092(13) -0.0006(11)
O4B 0.0359(14) 0.0497(16) 0.100(2) -0.0139(14) -0.0025(14) -0.0026(12)
O4A 0.0326(14) 0.0554(17) 0.122(3) -0.0222(16) -0.0129(16) 0.0016(13)
O4D 0.0364(14) 0.0480(16) 0.107(2) -0.0086(14) -0.0177(14) 0.0047(12)
O4E 0.0317(13) 0.0458(15) 0.097(2) 0.0166(14) 0.0057(13) 0.0047(11)
O5A 0.0507(16) 0.0360(16) 0.089(2) -0.0110(13) -0.0113(14) 0.0049(12)
O5B 0.0480(15) 0.0362(15) 0.0820(19) 0.0026(12) 0.0013(13) -0.0068(11)
O5C 0.0457(14) 0.0314(15) 0.089(2) 0.0049(12) -0.0034(14) -0.0021(11)
O5D 0.0507(16) 0.0375(16) 0.099(2) -0.0053(13) -0.0165(15) 0.0064(12)
O5E 0.0397(14) 0.0371(15) 0.0796(18) 0.0144(12) 0.0084(13) 0.0080(11)
O6A 0.0523(14) 0.0341(12) 0.0445(12) -0.0005(9) -0.0031(11) 0.0032(11)
O6C 0.0580(15) 0.0289(12) 0.0489(13) 0.0000(10) 0.0044(11) -0.0004(10)
O6B 0.0713(17) 0.0302(12) 0.0374(12) 0.0036(9) -0.0058(12) -0.0016(11)
O6D 0.0492(13) 0.0311(12) 0.0368(11) 0.0008(9) 0.0040(10) 0.0046(10)
O6E 0.0457(14) 0.0394(13) 0.0423(12) -0.0030(10) 0.0016(11) 0.0041(10)
N1C 0.0372(14) 0.0261(14) 0.0463(15) 0.0034(11) 0.0000(12) 0.0000(11)
N1A 0.0359(15) 0.0291(14) 0.0496(16) -0.0063(11) -0.0051(12) -0.0003(11)
N1B 0.0404(15) 0.0301(14) 0.0491(16) -0.0027(11) -0.0029(12) 0.0008(12)
N1D 0.0361(14) 0.0293(14) 0.0492(15) -0.0047(11) -0.0051(12) -0.0001(12)
N1E 0.0350(14) 0.0290(14) 0.0468(15) 0.0066(11) 0.0031(12) -0.0006(11)
C1B 0.109(4) 0.057(3) 0.047(2) 0.0016(18) 0.010(2) 0.003(3)
C1A 0.106(4) 0.073(3) 0.043(2) -0.001(2) -0.007(2) -0.005(3)
C1C 0.101(4) 0.131(5) 0.071(3) 0.011(3) 0.007(3) 0.049(4)
C1D 0.101(4) 0.115(5) 0.052(3) 0.010(3) 0.001(3) -0.019(4)
C1E 0.101(4) 0.089(4) 0.050(2) 0.000(2) 0.012(2) -0.027(3)
C2A 0.074(3) 0.082(3) 0.039(2) 0.0153(19) 0.003(2) 0.005(2)
C2B 0.061(2) 0.061(2) 0.0411(19) -0.0084(16) -0.0115(17) 0.009(2)
C2C 0.059(3) 0.089(3) 0.051(2) -0.010(2) 0.004(2) 0.006(2)
C2D 0.072(3) 0.074(3) 0.0378(19) -0.0038(18) -0.0067(19) 0.013(2)
C2E 0.064(3) 0.066(3) 0.0402(19) -0.0070(17) 0.0023(18) 0.001(2)
C3B 0.0425(19) 0.043(2) 0.0444(19) 0.0014(15) -0.0093(15) -0.0043(16)
C3A 0.043(2) 0.055(2) 0.051(2) 0.0095(17) 0.0062(17) 0.0014(18)
C3C 0.0373(19) 0.051(2) 0.055(2) -0.0082(16) 0.0112(16) -0.0028(17)
C3D 0.0447(19) 0.0402(19) 0.0391(17) 0.0046(14) -0.0017(15) -0.0017(16)
C3E 0.0361(18) 0.0402(19) 0.0467(18) -0.0042(15) -0.0047(15) 0.0027(15)
C4A 0.0371(18) 0.0350(18) 0.054(2) 0.0073(15) -0.0027(15) 0.0003(14)
C4C 0.0365(18) 0.0360(18) 0.0509(19) -0.0066(14) 0.0019(15) -0.0048(14)
C4B 0.0423(19) 0.0365(18) 0.0394(17) 0.0039(13) -0.0041(14) -0.0019(15)
C4D 0.0411(18) 0.0296(17) 0.0398(17) 0.0059(13) -0.0031(14) 0.0002(14)
C4E 0.0330(17) 0.0307(17) 0.0460(18) -0.0028(13) 0.0047(14) 0.0047(13)
C5A 0.043(2) 0.035(2) 0.082(3) 0.0109(18) 0.0006(19) -0.0053(16)
C5C 0.0311(17) 0.044(2) 0.072(3) -0.0116(17) 0.0017(17) 0.0014(15)
C5B 0.0345(18) 0.045(2) 0.054(2) 0.0089(15) -0.0034(16) 0.0006(15)
C5D 0.0378(19) 0.0377(19) 0.055(2) 0.0078(15) 0.0030(16) 0.0005(14)
C5E 0.0360(18) 0.0358(18) 0.064(2) -0.0061(15) 0.0011(17) 0.0001(15)
C6C 0.0337(18) 0.0341(19) 0.084(3) -0.0052(17) 0.0003(18) -0.0032(15)
C6B 0.0429(19) 0.0412(19) 0.0465(19) 0.0061(15) 0.0090(16) 0.0036(15)
C6A 0.051(2) 0.044(2) 0.082(3) -0.0011(19) -0.011(2) -0.0129(19)
C6D 0.045(2) 0.0322(18) 0.058(2) 0.0010(15) -0.0077(17) -0.0092(15)
C6E 0.0383(19) 0.0329(18) 0.070(2) -0.0032(15) 0.0136(18) -0.0002(15)
C7B 0.0431(19) 0.0344(18) 0.0417(18) 0.0037(13) 0.0095(15) 0.0031(15)
C7A 0.061(2) 0.0327(19) 0.065(2) -0.0071(16) -0.019(2) -0.0057(17)
C7C 0.051(2) 0.0285(17) 0.068(2) -0.0010(15) -0.0104(19) -0.0029(15)
C7D 0.0441(19) 0.0338(18) 0.050(2) -0.0019(14) -0.0059(16) -0.0032(15)
C7E 0.047(2) 0.0355(19) 0.052(2) 0.0089(15) 0.0155(17) 0.0045(15)
C8A 0.049(2) 0.0266(16) 0.0458(18) 0.0004(13) -0.0045(16) -0.0015(14)
C8C 0.0399(18) 0.0298(18) 0.053(2) -0.0004(14) 0.0039(16) -0.0059(14)
C8B 0.0384(18) 0.0322(17) 0.0397(17) -0.0007(13) -0.0032(14) -0.0020(14)
C8D 0.0354(17) 0.0302(16) 0.0464(18) -0.0023(13) -0.0039(15) 0.0006(14)
C8E 0.0362(17) 0.0401(18) 0.0393(17) 0.0026(13) 0.0031(14) 0.0049(14)
C9A 0.0401(19) 0.0274(16) 0.0467(18) 0.0036(13) -0.0042(15) 0.0021(14)
C9C 0.0392(18) 0.0264(16) 0.054(2) -0.0024(14) 0.0003(15) -0.0017(14)
C9B 0.0382(18) 0.0304(16) 0.0374(16) 0.0021(12) -0.0021(13) -0.0047(13)
C9D 0.0376(17) 0.0313(16) 0.0403(17) 0.0040(12) -0.0013(14) 0.0032(14)
C9E 0.0312(16) 0.0292(16) 0.0407(17) -0.0027(12) 0.0046(13) 0.0032(13)
C10C 0.0425(18) 0.0295(17) 0.0374(16) 0.0008(12) 0.0005(14) -0.0033(15)
C10B 0.0405(18) 0.0322(18) 0.0339(16) -0.0025(13) -0.0028(13) -0.0029(14)
C10A 0.0426(18) 0.0282(17) 0.0342(16) 0.0016(12) -0.0018(13) 0.0022(14)
C10D 0.0382(17) 0.0310(17) 0.0366(16) -0.0012(13) -0.0035(13) 0.0011(14)
C10E 0.0385(17) 0.0345(18) 0.0313(15) -0.0014(13) -0.0007(13) 0.0048(14)
C11C 0.0426(19) 0.0394(19) 0.0518(19) 0.0074(14) -0.0053(16) 0.0063(16)
C11A 0.046(2) 0.036(2) 0.069(2) -0.0105(17) -0.0124(18) -0.0021(16)
C11B 0.044(2) 0.042(2) 0.072(3) -0.0038(18) -0.0069(18) 0.0078(16)
C11D 0.0414(19) 0.0352(19) 0.061(2) -0.0051(15) -0.0103(17) -0.0060(15)
C11E 0.0398(18) 0.0346(19) 0.072(2) 0.0094(16) 0.0059(17) -0.0038(15)
C12A 0.043(2) 0.051(2) 0.102(3) -0.014(2) -0.011(2) -0.0026(19)
C12C 0.048(2) 0.039(2) 0.092(3) 0.009(2) 0.004(2) 0.0059(17)
C12B 0.054(3) 0.049(2) 0.110(4) -0.007(2) -0.010(3) 0.008(2)
C12D 0.043(2) 0.043(2) 0.110(4) -0.009(2) -0.016(2) -0.0063(17)
C12E 0.044(2) 0.048(2) 0.090(3) 0.010(2) 0.004(2) -0.0097(18)
C13A 0.045(2) 0.041(2) 0.060(2) -0.0071(17) -0.0105(17) 0.0041(17)
C13C 0.044(2) 0.037(2) 0.051(2) 0.0045(14) -0.0056(16) -0.0034(16)
C13B 0.043(2) 0.037(2) 0.053(2) -0.0050(15) 0.0038(16) -0.0056(15)
C13D 0.042(2) 0.037(2) 0.067(2) -0.0106(16) -0.0159(18) 0.0034(16)
C13E 0.0367(18) 0.041(2) 0.052(2) 0.0088(15) 0.0085(15) 0.0078(15)
C14C 0.058(3) 0.047(2) 0.114(4) 0.007(2) 0.007(3) 0.011(2)
C14B 0.067(3) 0.068(3) 0.070(3) 0.003(2) 0.003(2) 0.026(2)
C14A 0.100(4) 0.079(4) 0.126(5) -0.018(3) -0.006(4) -0.051(3)
C14D 0.069(3) 0.061(3) 0.093(4) -0.009(2) 0.004(3) -0.029(2)
C14E 0.061(3) 0.048(2) 0.105(4) 0.009(2) 0.013(2) -0.012(2)
C15B 0.076(3) 0.041(2) 0.047(2) -0.0028(15) 0.0054(19) 0.0109(19)
C15A 0.098(4) 0.050(3) 0.075(3) -0.018(2) -0.015(3) -0.017(2)
C15C 0.072(3) 0.038(2) 0.084(3) 0.0153(19) -0.006(2) 0.0125(19)
C15D 0.080(3) 0.041(2) 0.062(2) -0.0154(17) -0.003(2) -0.016(2)
C15E 0.079(3) 0.053(3) 0.070(3) 0.020(2) 0.014(2) 0.000(2)
C16A 0.046(2) 0.0346(18) 0.0473(19) -0.0024(14) 0.0043(16) 0.0027(15)
C16C 0.051(2) 0.0402(19) 0.054(2) 0.0067(15) 0.0046(18) 0.0113(17)
C16B 0.078(3) 0.049(2) 0.052(2) 0.0078(17) 0.010(2) -0.006(2)
C16D 0.050(2) 0.0354(19) 0.0449(19) -0.0006(14) 0.0016(16) -0.0019(15)
C16E 0.056(3) 0.401(16) 0.057(3) -0.017(6) -0.017(3) 0.053(6)
C17A 0.078(3) 0.047(2) 0.064(3) -0.0039(18) 0.017(2) 0.008(2)
C17C 0.065(2) 0.038(2) 0.053(2) 0.0099(16) 0.0047(18) 0.0045(17)
C17B 0.266(10) 0.058(3) 0.073(4) 0.019(3) -0.028(5) -0.021(5)
C17D 0.074(3) 0.044(2) 0.062(2) -0.0076(17) 0.014(2) 0.007(2)
C17E 0.036(3) 0.368(15) 0.124(6) -0.092(8) -0.006(3) -0.003(5)
C18C 0.094(4) 0.055(3) 0.059(3) 0.0064(19) 0.020(2) 0.023(2)
C18A 0.089(3) 0.042(2) 0.065(3) 0.0044(18) 0.016(2) 0.003(2)
C18B 0.126(5) 0.072(3) 0.079(3) 0.020(3) 0.009(3) 0.004(3)
C18D 0.069(3) 0.042(2) 0.072(3) -0.0029(18) 0.020(2) -0.0103(19)
C18E 0.109(6) 0.221(11) 0.369(16) 0.215(12) -0.116(9) -0.052(7)
C19A 0.046(2) 0.052(2) 0.0430(18) -0.0050(15) 0.0031(15) 0.0037(16)
C19B 0.067(3) 0.060(3) 0.053(2) 0.0055(19) -0.008(2) -0.008(2)
C19C 0.060(3) 0.050(2) 0.068(3) 0.0135(19) 0.019(2) 0.0055(19)
C19D 0.0416(18) 0.0388(19) 0.0438(18) -0.0037(14) 0.0031(15) 0.0051(15)
C19E 0.069(3) 0.107(4) 0.049(2) 0.008(2) 0.023(2) 0.018(3)
C20B 0.100(4) 0.083(3) 0.059(3) -0.006(2) -0.024(3) -0.008(3)
C20A 0.065(3) 0.061(3) 0.057(2) -0.0149(19) 0.006(2) 0.018(2)
C20C 0.088(4) 0.087(4) 0.062(3) 0.029(2) 0.012(3) -0.005(3)
C20D 0.056(2) 0.045(2) 0.051(2) -0.0050(16) 0.0117(17) 0.0032(17)
C20E 0.053(3) 0.133(5) 0.121(5) 0.017(4) 0.032(3) 0.008(3)
C21A 0.041(2) 0.092(3) 0.076(3) -0.025(3) 0.003(2) -0.002(2)
C21B 0.051(3) 0.130(5) 0.089(4) 0.000(3) -0.021(3) -0.016(3)
C21C 0.055(3) 0.093(4) 0.075(3) 0.002(2) 0.015(2) -0.014(2)
C21D 0.0348(19) 0.093(3) 0.067(3) -0.010(2) -0.0007(18) 0.017(2)
C21E 0.154(6) 0.129(5) 0.065(3) -0.009(3) 0.040(4) 0.027(5)
C22C 0.065(3) 0.047(2) 0.056(2) 0.0119(17) -0.0200(19) 0.0010(19)
C22A 0.050(2) 0.057(2) 0.048(2) -0.0097(17) -0.0132(16) 0.0026(18)
C22B 0.064(3) 0.116(5) 0.101(4) -0.043(3) 0.011(3) 0.026(3)
C22D 0.0432(19) 0.059(2) 0.0435(19) -0.0005(16) -0.0037(16) 0.0000(17)
C22E 0.131(5) 0.060(3) 0.076(3) -0.036(2) 0.027(3) -0.032(3)
C23A 0.045(2) 0.096(4) 0.080(3) -0.016(3) -0.013(2) -0.009(2)
C23C 0.043(2) 0.080(3) 0.111(4) 0.020(3) -0.018(2) -0.006(2)
C23B 0.043(3) 0.294(14) 0.212(9) -0.099(9) -0.018(4) 0.018(5)
C23D 0.042(2) 0.094(3) 0.064(3) 0.003(2) -0.0052(19) -0.007(2)
C23E 0.165(7) 0.095(4) 0.078(4) 0.006(3) -0.021(4) 0.035(5)
C24A 0.087(3) 0.079(3) 0.059(3) -0.001(2) -0.032(2) 0.010(3)
C24C 0.104(4) 0.081(3) 0.076(3) -0.001(2) -0.041(3) -0.003(3)
C24B 0.122(6) 0.114(6) 0.187(8) 0.008(5) 0.062(6) 0.036(5)
C24D 0.053(2) 0.082(3) 0.052(2) 0.012(2) -0.0097(19) 0.007(2)
C24E 0.220(10) 0.118(6) 0.144(6) -0.088(5) 0.054(7) -0.069(6)

loop_
_atom_type_symbol
_atom_type_description
_atom_type_scat_dispersion_real
_atom_type_scat_dispersion_imag
_atom_type_scat_source
C C 0.0181 0.0091 'International Tables Vol C Tables 4.2.6.8 and 6.1.1.4'
H H 0.0000 0.0000 'International Tables Vol C Tables 4.2.6.8 and 6.1.1.4'
N N 0.0311 0.0180 'International Tables Vol C Tables 4.2.6.8 and 6.1.1.4'
O O 0.0492 0.0322 'International Tables Vol C Tables 4.2.6.8 and 6.1.1.4'
Si Si 0.2541 0.3302 'International Tables Vol C Tables 4.2.6.8 and 6.1.1.4'

loop_
_geom_angle_atom_site_label_1
_geom_angle_atom_site_label_2
_geom_angle_atom_site_label_3
_geom_angle
O6A Si1A C19A 114.47(15)
O6A Si1A C16A 101.54(14)
C19A Si1A C16A 109.67(17)
O6A Si1A C22A 108.73(17)
C19A Si1A C22A 108.88(17)
C16A Si1A C22A 113.51(18)
O6B Si1B C22B 109.7(2)
O6B Si1B C16B 105.22(15)
C22B Si1B C16B 109.8(3)
O6B Si1B C19B 111.08(17)
C22B Si1B C19B 111.0(2)
C16B Si1B C19B 109.9(2)
O6C Si1C C16C 102.52(15)
O6C Si1C C22C 106.65(17)
C16C Si1C C22C 113.71(18)
O6C Si1C C19C 110.30(17)
C16C Si1C C19C 111.41(18)
C22C Si1C C19C 111.73(19)
O6D Si1D C16D 103.02(14)
O6D Si1D C22D 106.64(15)
C16D Si1D C22D 114.19(18)
O6D Si1D C19D 110.38(14)
C16D Si1D C19D 111.63(17)
C22D Si1D C19D 110.58(16)
O6E Si1E C19E 109.2(2)
O6E Si1E C16E 112.0(3)
C19E Si1E C16E 108.9(3)
O6E Si1E C22E 100.42(18)
C19E Si1E C22E 113.8(3)
C16E Si1E C22E 112.3(5)
C3B O1B C2B 116.1(3)
C3A O1A C2A 116.5(3)
C3C O1C C2C 117.1(3)
C3D O1D C2D 115.9(3)
C3E O1E C2E 116.4(3)
C13C O4C C12C 110.6(3)
C13B O4B C12B 111.1(3)
C13A O4A C12A 111.3(3)
C13D O4D C12D 111.5(3)
C13E O4E C12E 111.3(3)
C8A O6A Si1A 141.6(2)
C8C O6C Si1C 135.5(2)
C8B O6B Si1B 137.1(2)
C8D O6D Si1D 135.0(2)
C8E O6E Si1E 138.5(2)
C10C N1C C13C 128.4(3)
C10C N1C C11C 119.4(3)
C13C N1C C11C 110.9(3)
C10A N1A C13A 128.8(3)
C10A N1A C11A 119.5(3)
C13A N1A C11A 111.5(3)
C13B N1B C10B 128.7(3)
C13B N1B C11B 111.3(3)
C10B N1B C11B 119.8(3)
C13D N1D C10D 128.1(3)
C13D N1D C11D 111.5(3)
C10D N1D C11D 120.1(3)
C13E N1E C10E 128.6(3)
C13E N1E C11E 112.0(3)
C10E N1E C11E 119.1(3)
O1A C2A C1A 109.6(3)
O1B C2B C1B 107.1(3)
O1C C2C C1C 110.6(4)
O1D C2D C1D 110.9(4)
O1E C2E C1E 110.6(3)
O2B C3B O1B 123.6(3)
O2B C3B C4B 124.9(3)
O1B C3B C4B 111.4(3)
O2A C3A O1A 123.1(4)
O2A C3A C4A 124.4(4)
O1A C3A C4A 112.4(3)
O2C C3C O1C 123.9(4)
O2C C3C C4C 124.4(3)
O1C C3C C4C 111.6(3)
O2D C3D O1D 124.0(3)
O2D C3D C4D 124.9(3)
O1D C3D C4D 111.1(3)
O2E C3E O1E 123.2(3)
O2E C3E C4E 124.4(3)
O1E C3E C4E 112.3(3)
C3A C4A C9A 114.8(3)
C3A C4A C5A 110.0(3)
C9A C4A C5A 108.8(3)
C3C C4C C9C 114.4(3)
C3C C4C C5C 109.4(3)
C9C C4C C5C 109.1(3)
C3B C4B C9B 114.9(3)
C3B C4B C5B 108.3(3)
C9B C4B C5B 109.4(3)
C3D C4D C5D 108.4(3)
C3D C4D C9D 115.5(3)
C5D C4D C9D 108.3(3)
C3E C4E C9E 114.8(3)
C3E C4E C5E 109.7(3)
C9E C4E C5E 108.0(3)
C6A C5A C4A 112.9(3)
C6C C5C C4C 112.1(3)
C6B C5B C4B 114.5(3)
C6D C5D C4D 113.6(3)
C6E C5E C4E 113.5(3)
C7C C6C C5C 122.5(3)
C7C C6C C14C 124.0(4)
C5C C6C C14C 113.5(4)
C7B C6B C5B 123.7(3)
C7B C6B C14B 122.9(3)
C5B C6B C14B 113.2(3)
C7A C6A C5A 122.9(3)
C7A C6A C14A 124.5(4)
C5A C6A C14A 112.6(4)
C7D C6D C5D 122.5(3)
C7D C6D C14D 124.2(4)
C5D C6D C14D 113.3(3)
C7E C6E C5E 122.8(3)
C7E C6E C14E 123.5(4)
C5E C6E C14E 113.8(4)
C6B C7B C15B 123.4(3)
C6B C7B C8B 121.0(3)
C15B C7B C8B 115.5(3)
C6A C7A C8A 121.7(4)
C6A C7A C15A 124.2(4)
C8A C7A C15A 114.1(4)
C6C C7C C15C 124.2(4)
C6C C7C C8C 122.9(4)
C15C C7C C8C 113.0(3)
C6D C7D C15D 124.3(3)
C6D C7D C8D 121.9(3)
C15D C7D C8D 113.8(3)
C6E C7E C8E 121.6(3)
C6E C7E C15E 123.0(4)
C8E C7E C15E 115.4(3)
O6A C8A C7A 109.8(3)
O6A C8A C9A 106.9(3)
C7A C8A C9A 111.7(3)
O6C C8C C7C 110.0(3)
O6C C8C C9C 107.4(3)
C7C C8C C9C 112.8(3)
O6B C8B C7B 112.2(3)
O6B C8B C9B 107.0(3)
C7B C8B C9B 111.6(3)
O6D C8D C7D 110.4(3)
O6D C8D C9D 106.6(2)
C7D C8D C9D 113.2(3)
O6E C8E C7E 110.9(3)
O6E C8E C9E 106.7(3)
C7E C8E C9E 112.3(3)
C4A C9A C10A 111.0(3)
C4A C9A C8A 108.5(3)
C10A C9A C8A 110.7(3)
C4C C9C C10C 109.1(3)
C4C C9C C8C 110.1(3)
C10C C9C C8C 111.0(3)
C10B C9B C4B 110.1(3)
C10B C9B C8B 110.8(3)
C4B C9B C8B 108.8(3)
C10D C9D C4D 110.6(3)
C10D C9D C8D 111.1(3)
C4D C9D C8D 108.3(3)
C10E C9E C4E 109.3(3)
C10E C9E C8E 111.4(3)
C4E C9E C8E 108.1(3)
O3C C10C N1C 117.6(3)
O3C C10C C9C 121.8(3)
N1C C10C C9C 120.6(3)
O3B C10B N1B 117.9(3)
O3B C10B C9B 122.6(3)
N1B C10B C9B 119.5(3)
O3A C10A N1A 118.1(3)
O3A C10A C9A 122.3(3)
N1A C10A C9A 119.6(3)
O3D C10D N1D 117.7(3)
O3D C10D C9D 122.8(3)
N1D C10D C9D 119.5(3)
O3E C10E N1E 117.4(3)
O3E C10E C9E 123.3(3)
N1E C10E C9E 119.3(3)
N1C C11C C12C 101.6(3)
N1A C11A C12A 101.4(3)
N1B C11B C12B 101.4(3)
N1D C11D C12D 102.3(3)
N1E C11E C12E 101.5(3)
O4A C12A C11A 106.0(3)
O4C C12C C11C 105.3(3)
O4B C12B C11B 105.9(3)
O4D C12D C11D 105.7(3)
O4E C12E C11E 105.9(3)
O5A C13A O4A 122.9(4)
O5A C13A N1A 128.6(4)
O4A C13A N1A 108.5(3)
O5C C13C O4C 122.2(3)
O5C C13C N1C 128.1(3)
O4C C13C N1C 109.7(3)
O5B C13B O4B 122.8(3)
O5B C13B N1B 128.6(3)
O4B C13B N1B 108.5(3)
O5D C13D O4D 122.7(3)
O5D C13D N1D 128.5(4)
O4D C13D N1D 108.8(3)
O5E C13E O4E 123.1(3)
O5E C13E N1E 128.6(3)
O4E C13E N1E 108.4(3)
C17A C16A C18A 110.7(3)
C17A C16A Si1A 112.6(3)
C18A C16A Si1A 115.7(3)
C18C C16C C17C 111.5(4)
C18C C16C Si1C 117.2(3)
C17C C16C Si1C 112.6(3)
C17B C16B C18B 108.8(5)
C17B C16B Si1B 116.4(4)
C18B C16B Si1B 115.2(3)
C17D C16D C18D 110.4(3)
C17D C16D Si1D 113.0(3)
C18D C16D Si1D 117.3(3)
C18E C16E C17E 120.3(7)
C18E C16E Si1E 127.4(7)
C17E C16E Si1E 112.0(5)
C20A C19A C21A 109.8(3)
C20A C19A Si1A 116.3(3)
C21A C19A Si1A 112.2(3)
C21B C19B C20B 109.4(4)
C21B C19B Si1B 112.9(3)
C20B C19B Si1B 113.8(3)
C20C C19C C21C 110.8(4)
C20C C19C Si1C 112.8(3)
C21C C19C Si1C 113.1(3)
C20D C19D C21D 110.9(3)
C20D C19D Si1D 113.4(2)
C21D C19D Si1D 112.3(2)
C20E C19E C21E 110.3(5)
C20E C19E Si1E 114.4(3)
C21E C19E Si1E 111.0(4)
C24C C22C C23C 110.7(4)
C24C C22C Si1C 115.0(3)
C23C C22C Si1C 112.3(3)
C23A C22A C24A 111.3(4)
C23A C22A Si1A 113.3(3)
C24A C22A Si1A 112.0(3)
C24B C22B C23B 106.6(7)
C24B C22B Si1B 123.5(5)
C23B C22B Si1B 109.2(4)
C23D C22D C24D 109.8(3)
C23D C22D Si1D 113.0(3)
C24D C22D Si1D 113.9(3)
C23E C22E C24E 111.4(6)
C23E C22E Si1E 113.1(4)
C24E C22E Si1E 114.8(6)

loop_
_geom_bond_atom_site_label_1
_geom_bond_atom_site_label_2
_geom_bond_distance
Si1A O6A 1.638(2)
Si1A C19A 1.876(4)
Si1A C16A 1.884(3)
Si1A C22A 1.884(4)
Si1B O6B 1.643(2)
Si1B C22B 1.862(5)
Si1B C16B 1.879(4)
Si1B C19B 1.892(4)
Si1C O6C 1.638(2)
Si1C C16C 1.875(3)
Si1C C22C 1.883(4)
Si1C C19C 1.889(4)
Si1D O6D 1.648(2)
Si1D C16D 1.874(4)
Si1D C22D 1.887(4)
Si1D C19D 1.893(3)
Si1E O6E 1.641(2)
Si1E C19E 1.854(4)
Si1E C16E 1.872(6)
Si1E C22E 1.908(6)
O1B C3B 1.344(4)
O1B C2B 1.450(4)
O1A C3A 1.336(5)
O1A C2A 1.470(5)
O1C C3C 1.341(4)
O1C C2C 1.442(5)
O1D C3D 1.349(4)
O1D C2D 1.456(4)
O1E C3E 1.349(4)
O1E C2E 1.444(4)
O2B C3B 1.203(4)
O2C C3C 1.202(4)
O2A C3A 1.206(5)
O2D C3D 1.193(4)
O2E C3E 1.199(4)
O3B C10B 1.205(4)
O3A C10A 1.218(4)
O3C C10C 1.215(4)
O3D C10D 1.220(4)
O3E C10E 1.201(4)
O4C C13C 1.334(4)
O4C C12C 1.453(5)
O4B C13B 1.335(5)
O4B C12B 1.430(5)
O4A C13A 1.325(5)
O4A C12A 1.450(5)
O4D C13D 1.337(5)
O4D C12D 1.447(5)
O4E C13E 1.342(4)
O4E C12E 1.449(5)
O5A C13A 1.185(5)
O5B C13B 1.202(4)
O5C C13C 1.203(4)
O5D C13D 1.210(5)
O5E C13E 1.195(4)
O6A C8A 1.430(4)
O6C C8C 1.431(4)
O6B C8B 1.434(4)
O6D C8D 1.438(4)
O6E C8E 1.432(4)
N1C C10C 1.382(4)
N1C C13C 1.387(4)
N1C C11C 1.465(4)
N1A C10A 1.384(4)
N1A C13A 1.391(5)
N1A C11A 1.466(4)
N1B C13B 1.388(4)
N1B C10B 1.394(4)
N1B C11B 1.462(4)
N1D C13D 1.380(4)
N1D C10D 1.392(4)
N1D C11D 1.466(4)
N1E C13E 1.382(4)
N1E C10E 1.404(4)
N1E C11E 1.469(4)
C1B C2B 1.485(6)
C1A C2A 1.485(7)
C1C C2C 1.452(7)
C1D C2D 1.458(7)
C1E C2E 1.488(6)
C3B C4B 1.498(5)
C3A C4A 1.507(5)
C3C C4C 1.497(5)
C3D C4D 1.510(5)
C3E C4E 1.502(5)
C4A C9A 1.508(5)
C4A C5A 1.521(5)
C4C C9C 1.519(5)
C4C C5C 1.527(5)
C4B C9B 1.520(5)
C4B C5B 1.530(5)
C4D C5D 1.520(5)
C4D C9D 1.527(5)
C4E C9E 1.526(4)
C4E C5E 1.529(5)
C5A C6A 1.499(6)
C5C C6C 1.506(6)
C5B C6B 1.481(5)
C5D C6D 1.495(5)
C5E C6E 1.490(5)
C6C C7C 1.317(5)
C6C C14C 1.520(6)
C6B C7B 1.329(5)
C6B C14B 1.510(5)
C6A C7A 1.335(6)
C6A C14A 1.509(6)
C6D C7D 1.326(5)
C6D C14D 1.503(5)
C6E C7E 1.333(5)
C6E C14E 1.517(5)
C7B C15B 1.512(5)
C7B C8B 1.518(5)
C7A C8A 1.512(5)
C7A C15A 1.520(6)
C7C C15C 1.520(5)
C7C C8C 1.528(5)
C7D C15D 1.511(5)
C7D C8D 1.513(5)
C7E C8E 1.513(5)
C7E C15E 1.513(5)
C8A C9A 1.537(4)
C8C C9C 1.533(5)
C8B C9B 1.536(4)
C8D C9D 1.540(4)
C8E C9E 1.534(4)
C9A C10A 1.508(5)
C9C C10C 1.522(4)
C9B C10B 1.504(5)
C9D C10D 1.501(4)
C9E C10E 1.505(5)
C11C C12C 1.523(5)
C11A C12A 1.497(6)
C11B C12B 1.509(6)
C11D C12D 1.503(6)
C11E C12E 1.507(5)
C16A C17A 1.524(6)
C16A C18A 1.527(5)
C16C C18C 1.501(5)
C16C C17C 1.514(5)
C16B C17B 1.463(7)
C16B C18B 1.522(6)
C16D C17D 1.521(5)
C16D C18D 1.540(5)
C16E C18E 1.262(11)
C16E C17E 1.538(10)
C19A C20A 1.520(5)
C19A C21A 1.532(5)
C19B C21B 1.501(7)
C19B C20B 1.520(6)
C19C C20C 1.529(6)
C19C C21C 1.536(7)
C19D C20D 1.526(5)
C19D C21D 1.535(5)
C19E C20E 1.517(8)
C19E C21E 1.574(7)
C22C C24C 1.523(6)
C22C C23C 1.532(6)
C22A C23A 1.539(6)
C22A C24A 1.539(6)
C22B C24B 1.408(9)
C22B C23B 1.577(9)
C22D C23D 1.528(5)
C22D C24D 1.534(5)
C22E C23E 1.510(9)
C22E C24E 1.558(7)
